data_2104280
loop_
_publ_author_name
'Bendeif, El-Eulmi'
'Lecomte, Claude'
'Dahaoui, Slimane'

_publ_section_title
;
 Following an isosymmetric phase transition by changes in bond lengths
 and anisotropic displacement parameters: the case of
 <i>meta</i>-carboxyphenylammonium phosphite
;
_journal_issue 1
_journal_name_full 'Acta Crystallographica Section B'
_journal_page_first 59
_journal_page_last 67
_journal_paper_doi 10.1107/S0108768108042298
_journal_volume 65
_journal_year 2009
_chemical_formula_iupac '(C7 H8 N O2) +,(H2 P O3) -'
_chemical_formula_moiety 'C7 H8 N O2, H2 O3 P'
_chemical_formula_structural 'C7 H10 N O5 P'
_chemical_formula_sum 'C7 H10 N O5 P'
_chemical_formula_weight 219.13
_chemical_name_common 'm-carboxyphenyl ammonium monohydrogenphosphite'
_space_group_IT_number 14
_symmetry_cell_setting monoclinic
_symmetry_space_group_name_Hall '-P 2ybc'
_symmetry_space_group_name_H-M 'P 1 21/c 1'
_cell_angle_alpha 90.00
_cell_angle_beta 104.433(9)
_cell_angle_gamma 90.00
_cell_formula_units_Z 4
_cell_length_a 13.0119(14)
_cell_length_b 11.5643(13)
_cell_length_c 6.6123(7)
_cell_measurement_reflns_used 25199
_cell_measurement_temperature 255(2)
_cell_measurement_theta_max 30.00
_cell_measurement_theta_min 3.41
_cell_volume 963.57(19)
_computing_cell_refinement 'CrysAlis RED (Oxford Diffraction, 2006)'
_computing_data_collection 'CrysAlis CCD (Oxford Diffraction, 2006)'
_computing_data_reduction 'CrysAlis RED (Oxford Diffraction, 2006)'
_computing_molecular_graphics 'ORTEPIII (Burnett,M. N & Johnson, C. K, 1996)'
_computing_publication_material 'WinGX publication routines (Farrugia, 1999)'
_computing_structure_refinement 'SHELXL-97 (Sheldrick, 1997)'
_computing_structure_solution 'SHELXS-97 (Sheldrick, 1997)'
_diffrn_ambient_temperature 255(2)
_diffrn_measured_fraction_theta_full 0.7035
_diffrn_measured_fraction_theta_max 0.999
_diffrn_measurement_device Xcalibur-Saphire2
_diffrn_measurement_method \w
_diffrn_radiation_monochromator graphite
_diffrn_radiation_source 'fine-focus sealed tube'
_diffrn_radiation_type MoK\a
_diffrn_radiation_wavelength 0.71073
_diffrn_reflns_av_R_equivalents 0.0558
_diffrn_reflns_av_sigmaI/netI 0.0297
_diffrn_reflns_limit_h_max 18
_diffrn_reflns_limit_h_min -18
_diffrn_reflns_limit_k_max 16
_diffrn_reflns_limit_k_min -15
_diffrn_reflns_limit_l_max 9
_diffrn_reflns_limit_l_min -9
_diffrn_reflns_number 25199
_diffrn_reflns_theta_max 30.00
_diffrn_reflns_theta_min 3.52
_exptl_absorpt_coefficient_mu 0.282
_exptl_absorpt_correction_T_max 0.9458
_exptl_absorpt_correction_T_min 0.8719
_exptl_absorpt_correction_type integration
_exptl_absorpt_process_details 'Absorb, (DeTitta, 1985)'
_exptl_crystal_colour brown
_exptl_crystal_density_diffrn 1.511
_exptl_crystal_density_method 'not measured'
_exptl_crystal_description plate
_exptl_crystal_F_000 456
_exptl_crystal_size_max 0.40
_exptl_crystal_size_mid 0.40
_exptl_crystal_size_min 0.20
_refine_diff_density_max 0.392
_refine_diff_density_min -0.386
_refine_ls_extinction_method none
_refine_ls_goodness_of_fit_ref 1.083
_refine_ls_hydrogen_treatment mixed
_refine_ls_matrix_type full
_refine_ls_number_parameters 167
_refine_ls_number_reflns 2814
_refine_ls_number_restraints 0
_refine_ls_restrained_S_all 1.083
_refine_ls_R_factor_all 0.0552
_refine_ls_R_factor_gt 0.0497
_refine_ls_shift/su_max 0.062
_refine_ls_shift/su_mean 0.007
_refine_ls_structure_factor_coef Fsqd
_refine_ls_weighting_details 'calc w=1/[\s^2^(Fo^2^)+(0.0913P)^2^+0.1968P] where P=(Fo^2^+2Fc^2^)/3'
_refine_ls_weighting_scheme calc
_refine_ls_wR_factor_gt 0.1378
_refine_ls_wR_factor_ref 0.1431
_reflns_number_gt 2432
_reflns_number_total 2814
_reflns_threshold_expression >2sigma(I)
_cod_data_source_file bk5076.cif
_cod_data_source_block m-CPAMP_255K
_cod_original_cell_volume 963.57(18)
_cod_database_code 2104280

loop_
_symmetry_equiv_pos_as_xyz
'x, y, z'
'-x, y+1/2, -z+1/2'
'-x, -y, -z'
'x, -y-1/2, z-1/2'

loop_
_atom_site_type_symbol
_atom_site_label
_atom_site_fract_x
_atom_site_fract_y
_atom_site_fract_z
_atom_site_U_iso_or_equiv
_atom_site_adp_type
_atom_site_calc_flag
_atom_site_refinement_flags
_atom_site_occupancy
_atom_site_disorder_assembly
_atom_site_disorder_group
H H1 0.673(4) 0.642(4) 0.403(7) 0.142(18) Uiso d . 1 . .
H H3 0.4395(18) 0.500(2) 0.220(4) 0.046(6) Uiso d . 1 . .
H H5 0.1316(19) 0.613(2) 0.020(3) 0.039(5) Uiso d . 1 . .
H H6 0.1903(16) 0.8072(18) 0.101(3) 0.034(5) Uiso d . 1 . .
H H7 0.373(2) 0.845(2) 0.232(4) 0.056(7) Uiso d . 1 . .
H H8 0.194(2) 0.415(2) -0.066(4) 0.054(7) Uiso d . 1 . .
H H9 0.296(2) 0.3679(19) 0.067(4) 0.049(7) Uiso d . 1 . .
H H10 0.2128(18) 0.3940(19) 0.166(4) 0.040(5) Uiso d . 1 . .
H H12 -0.011(3) 0.029(3) -0.199(5) 0.093(11) Uiso d . 1 . .
H H11 0.0532(17) 0.2299(19) -0.019(3) 0.039(5) Uiso d . 1 . .
P P1 0.10388(3) 0.13609(4) -0.01814(6) 0.03022(15) Uani d . 1 . .
O O3 0.20965(8) 0.16855(11) -0.05309(19) 0.0370(3) Uani d . 1 . .
O O4 0.10332(11) 0.06916(13) 0.17567(18) 0.0455(3) Uani d . 1 . .
O O5 0.04247(12) 0.06999(15) -0.21812(19) 0.0535(4) Uani d . 1 . .
N N1 0.24362(10) 0.42220(12) 0.0667(2) 0.0301(3) Uani d . 1 . .
O O1 0.59874(9) 0.61054(11) 0.3554(2) 0.0404(3) Uani d . 1 . .
O O2 0.56657(10) 0.79956(11) 0.3718(2) 0.0434(3) Uani d . 1 . .
C C1 0.53603(11) 0.70140(13) 0.3259(2) 0.0297(3) Uani d . 1 . .
C C2 0.42134(11) 0.67560(13) 0.2358(2) 0.0274(3) Uani d . 1 . .
C C3 0.38725(11) 0.56238(13) 0.1924(2) 0.0282(3) Uani d . 1 . .
C C4 0.27973(11) 0.54135(13) 0.1130(2) 0.0279(3) Uani d . 1 . .
C C5 0.20578(12) 0.63065(14) 0.0785(3) 0.0324(3) Uani d . 1 . .
C C6 0.24104(13) 0.74361(15) 0.1209(3) 0.0351(3) Uani d . 1 . .
C C7 0.34869(13) 0.76646(14) 0.1989(2) 0.0319(3) Uani d . 1 . .

loop_
_atom_site_aniso_label
_atom_site_aniso_U_11
_atom_site_aniso_U_22
_atom_site_aniso_U_33
_atom_site_aniso_U_12
_atom_site_aniso_U_13
_atom_site_aniso_U_23
P1 0.0230(2) 0.0361(2) 0.0296(2) -0.00443(13) 0.00286(15) 0.00206(13)
O3 0.0234(5) 0.0450(6) 0.0406(6) -0.0062(4) 0.0041(4) 0.0019(5)
O4 0.0444(7) 0.0592(8) 0.0273(6) -0.0250(6) -0.0017(5) 0.0029(5)
O5 0.0502(8) 0.0772(11) 0.0284(6) -0.0348(7) 0.0010(5) 0.0021(6)
N1 0.0249(6) 0.0333(6) 0.0299(6) -0.0032(5) 0.0026(5) 0.0005(5)
O1 0.0270(5) 0.0329(6) 0.0543(7) 0.0018(4) -0.0033(5) -0.0010(5)
O2 0.0309(6) 0.0327(6) 0.0630(8) -0.0039(5) 0.0049(5) -0.0062(5)
C1 0.0272(6) 0.0306(7) 0.0300(7) -0.0005(5) 0.0044(5) 0.0007(5)
C2 0.0258(6) 0.0294(7) 0.0256(6) 0.0003(5) 0.0039(5) 0.0001(5)
C3 0.0245(6) 0.0294(7) 0.0288(6) 0.0009(5) 0.0032(5) 0.0016(5)
C4 0.0251(6) 0.0322(7) 0.0248(6) -0.0003(5) 0.0031(5) 0.0008(5)
C5 0.0239(7) 0.0393(8) 0.0321(7) 0.0032(5) 0.0035(5) -0.0012(6)
C6 0.0316(7) 0.0376(8) 0.0338(7) 0.0095(6) 0.0041(6) -0.0029(6)
C7 0.0338(7) 0.0311(7) 0.0296(7) 0.0033(6) 0.0056(5) -0.0031(5)

loop_
_atom_type_symbol
_atom_type_description
_atom_type_scat_dispersion_real
_atom_type_scat_dispersion_imag
_atom_type_scat_source
C C 0.0033 0.0016 'International Tables Vol C Tables 4.2.6.8 and 6.1.1.4'
H H 0 0 'International Tables Vol C Tables 4.2.6.8 and 6.1.1.4'
N N 0.0061 0.0033 'International Tables Vol C Tables 4.2.6.8 and 6.1.1.4'
O O 0.0106 0.006 'International Tables Vol C Tables 4.2.6.8 and 6.1.1.4'
P P 0.1023 0.0942 'International Tables Vol C Tables 4.2.6.8 and 6.1.1.4'

loop_
_geom_angle_atom_site_label_1
_geom_angle_atom_site_label_2
_geom_angle_atom_site_label_3
_geom_angle_site_symmetry_1
_geom_angle_site_symmetry_3
_geom_angle
_geom_angle_publ_flag
O4 P1 O3 . . 117.48(7) ?
O4 P1 O5 . . 111.12(7) ?
O3 P1 O5 . . 106.70(8) ?
O4 P1 H11 . . 109.5(9) ?
O3 P1 H11 . . 106.3(10) ?
O5 P1 H11 . . 104.9(9) ?
P1 O5 H12 . . 113(2) ?
C4 N1 H8 . . 112.8(16) ?
C4 N1 H9 . . 116.0(15) ?
H8 N1 H9 . . 105(2) ?
C4 N1 H10 . . 111.3(14) ?
H8 N1 H10 . . 108(2) ?
H9 N1 H10 . . 102(2) ?
C1 O1 H1 . . 106(3) ?
O2 C1 O1 . . 123.84(14) ?
O2 C1 C2 . . 121.22(14) ?
O1 C1 C2 . . 114.92(13) ?
C3 C2 C7 . . 120.45(14) ?
C3 C2 C1 . . 120.45(13) ?
C7 C2 C1 . . 119.09(13) ?
C4 C3 C2 . . 118.89(13) ?
C4 C3 H3 . . 122.2(14) ?
C2 C3 H3 . . 118.9(14) ?
C3 C4 C5 . . 121.52(14) ?
C3 C4 N1 . . 119.02(13) ?
C5 C4 N1 . . 119.46(13) ?
C6 C5 C4 . . 118.99(14) ?
C6 C5 H5 . . 121.9(14) ?
C4 C5 H5 . . 119.0(14) ?
C5 C6 C7 . . 120.29(14) ?
C5 C6 H6 . . 120.2(12) ?
C7 C6 H6 . . 119.5(12) ?
C6 C7 C2 . . 119.84(15) ?
C6 C7 H7 . . 120.1(16) ?
C2 C7 H7 . . 120.0(16) ?

loop_
_geom_bond_atom_site_label_1
_geom_bond_atom_site_label_2
_geom_bond_site_symmetry_2
_geom_bond_distance
_geom_bond_publ_flag
P1 O3 . 1.4990(11) ?
P1 O4 . 1.4987(13) ?
P1 O5 . 1.5635(14) ?
P1 H11 . 1.27(2) ?
O5 H12 . 0.88(4) ?
N1 C4 . 1.4633(19) ?
N1 H8 . 0.95(3) ?
N1 H9 . 0.93(3) ?
N1 H10 . 0.91(2) ?
O1 C1 . 1.3147(19) ?
O1 H1 . 1.00(5) ?
O2 C1 . 1.2159(19) ?
C1 C2 . 1.493(2) ?
C2 C3 . 1.389(2) ?
C2 C7 . 1.394(2) ?
C3 C4 . 1.388(2) ?
C3 H3 . 0.97(2) ?
C4 C5 . 1.391(2) ?
C5 C6 . 1.390(2) ?
C5 H5 . 0.97(2) ?
C6 C7 . 1.392(2) ?
C6 H6 . 0.97(2) ?
C7 H7 . 0.96(3) ?

loop_
_geom_hbond_atom_site_label_D
_geom_hbond_atom_site_label_H
_geom_hbond_atom_site_label_A
_geom_hbond_site_symmetry_A
_geom_hbond_distance_DH
_geom_hbond_distance_HA
_geom_hbond_distance_DA
_geom_hbond_angle_DHA
O(5) H(12) O(4) 3_555 0.88(4) 1.69(4) 2.556(2) 173.4(18)
O(1) H(1) O(3) 2_655 1.01(5) 1.63(5) 2.5977(11) 160(4)
N(1) H(8) O(4) 4_565 0.96(3) 1.83(3) 2.7704(18) 170.9(18)
N(1) H(9) O(2) 2_645 0.93(2) 1.90(3) 2.7885(19) 159(2)
N(1) H(10) O(3) 4_566 0.91(2) 2.00(3) 2.8585(18) 156(2)

loop_
_geom_torsion_atom_site_label_1
_geom_torsion_atom_site_label_2
_geom_torsion_atom_site_label_3
_geom_torsion_atom_site_label_4
_geom_torsion_site_symmetry_1
_geom_torsion_site_symmetry_2
_geom_torsion_site_symmetry_3
_geom_torsion_site_symmetry_4
_geom_torsion
_geom_torsion_publ_flag
O2 C1 C2 C7 . . . . 1.7(2) y
O1 C1 C2 C7 . . . . 179.98(14) y
O2 C1 C2 C3 . . . . -177.26(15) y
O1 C1 C2 C3 . . . . 1.0(2) y
C7 C2 C3 C4 . . . . -0.4(2) ?
C1 C2 C3 C4 . . . . 178.60(13) ?
C2 C3 C4 C5 . . . . -0.8(2) ?
C2 C3 C4 N1 . . . . 179.85(13) ?
C3 C4 C5 C6 . . . . 1.3(2) ?
N1 C4 C5 C6 . . . . -179.32(14) ?
C4 C5 C6 C7 . . . . -0.7(2) ?
C5 C6 C7 C2 . . . . -0.4(2) ?
C3 C2 C7 C6 . . . . 0.9(2) ?
C1 C2 C7 C6 . . . . -178.07(14) ?

loop_
_cod_related_entry_id
_cod_related_entry_database
_cod_related_entry_code
1 ChemSpider 21140085
